data_2225267
loop_
_publ_author_name
'Wardell, James L.'
'Wardell, Solange M. S. V.'
'Tiekink, Edward R. T.'
'de Lima, Geraldo M.'

_publ_section_title
;Bis(2-{[2,8-bis(trifluoromethyl)quinolin-4-yl](hydroxy)methyl}piperidin-1-ium)
 tetrachloridodiphenylstannate(IV)
;
_journal_coeditor_code HB5338
_journal_issue 3
_journal_name_full 'Acta Crystallographica Section E'
_journal_page_first m336
_journal_page_last m337
_journal_paper_doi 10.1107/S1600536810006574
_journal_volume 66
_journal_year 2010
_chemical_formula_iupac '(C17 H17 F6 N2 O)2 [Sn (C6 H5)2 Cl4]'
_chemical_formula_moiety '2(C17 H17 F6 N2 O +), C12 H10 Cl4 Sn 2-'
_chemical_formula_sum 'C46 H44 Cl4 F12 N4 O2 Sn'
_chemical_formula_weight 1173.34
_chemical_name_systematic
;Bis(2-{[2,8-bis(trifluoromethyl)quinolin-4-yl](hydroxy)methyl}piperidin-1-ium)
tetrachloridodiphenylstannate(IV)
;
_space_group_IT_number 2
_symmetry_cell_setting triclinic
_symmetry_space_group_name_Hall '-P 1'
_symmetry_space_group_name_H-M 'P -1'
_atom_sites_solution_hydrogens geom
_atom_sites_solution_primary direct
_atom_sites_solution_secondary difmap
_audit_creation_method SHELXL-97
_cell_angle_alpha 104.739(3)
_cell_angle_beta 91.671(4)
_cell_angle_gamma 97.622(4)
_cell_formula_units_Z 1
_cell_length_a 8.5578(4)
_cell_length_b 9.1479(7)
_cell_length_c 15.9866(11)
_cell_measurement_reflns_used 37314
_cell_measurement_temperature 120(2)
_cell_measurement_theta_max 27.5
_cell_measurement_theta_min 2.9
_cell_volume 1197.06(14)
_computing_cell_refinement 'DENZO (Otwinowski & Minor, 1997) and COLLECT (Hooft, 1998)'
_computing_data_collection 'COLLECT (Hooft, 1998)'
_computing_data_reduction 'DENZO (Otwinowski & Minor, 1997) and COLLECT (Hooft, 1998)'
_computing_molecular_graphics 'ORTEP-3 (Farrugia, 1997) and DIAMOND (Brandenburg, 2006)'
_computing_publication_material 'publCIF (Westrip, 2010)'
_computing_structure_refinement 'SHELXL97 (Sheldrick, 2008)'
_computing_structure_solution 'SHELXS97 (Sheldrick, 2008)'
_diffrn_ambient_temperature 120(2)
_diffrn_detector_area_resol_mean 9.091
_diffrn_measured_fraction_theta_full 0.990
_diffrn_measured_fraction_theta_max 0.990
_diffrn_measurement_device_type 'Nonius KappaCCD'
_diffrn_measurement_method '\f and \w scans'
_diffrn_radiation_monochromator '10 cm confocal mirrors'
_diffrn_radiation_source 'Enraf Nonius FR591 rotating anode'
_diffrn_radiation_type MoK\a
_diffrn_radiation_wavelength 0.71073
_diffrn_reflns_av_R_equivalents 0.094
_diffrn_reflns_av_sigmaI/netI 0.078
_diffrn_reflns_limit_h_max 10
_diffrn_reflns_limit_h_min -10
_diffrn_reflns_limit_k_max 10
_diffrn_reflns_limit_k_min -10
_diffrn_reflns_limit_l_max 19
_diffrn_reflns_limit_l_min -19
_diffrn_reflns_number 16610
_diffrn_reflns_theta_full 25.0
_diffrn_reflns_theta_max 25.0
_diffrn_reflns_theta_min 3.0
_diffrn_standards_decay_% 0
_diffrn_standards_number 0
_exptl_absorpt_coefficient_mu 0.847
_exptl_absorpt_correction_T_max 1.000
_exptl_absorpt_correction_T_min 0.843
_exptl_absorpt_correction_type multi-scan
_exptl_absorpt_process_details '(SADABS; Sheldrick, 2007)'
_exptl_crystal_colour colourless
_exptl_crystal_density_diffrn 1.628
_exptl_crystal_density_method 'not measured'
_exptl_crystal_description lath
_exptl_crystal_F_000 590
_exptl_crystal_size_max 0.08
_exptl_crystal_size_mid 0.04
_exptl_crystal_size_min 0.01
_refine_diff_density_max 0.63
_refine_diff_density_min -0.61
_refine_ls_extinction_method none
_refine_ls_goodness_of_fit_ref 1.03
_refine_ls_hydrogen_treatment constr
_refine_ls_matrix_type full
_refine_ls_number_parameters 314
_refine_ls_number_reflns 4164
_refine_ls_number_restraints 0
_refine_ls_restrained_S_all 1.03
_refine_ls_R_factor_all 0.097
_refine_ls_R_factor_gt 0.070
_refine_ls_shift/su_max 0.001
_refine_ls_shift/su_max_lt 0.001
_refine_ls_shift/su_mean 0.000
_refine_ls_structure_factor_coef Fsqd
_refine_ls_weighting_details 'calc w=1/[\s^2^(Fo^2^)+(0.1P)^2^+9.2689P] where P=(Fo^2^+2Fc^2^)/3'
_refine_ls_weighting_scheme calc
_refine_ls_wR_factor_gt 0.175
_refine_ls_wR_factor_ref 0.198
_reflns_number_gt 3313
_reflns_number_total 4164
_reflns_threshold_expression I>2\s(I)
_cod_data_source_file hb5338.cif
_cod_data_source_block I
_cod_database_code 2225267
_cod_database_fobs_code 2225267

loop_
_symmetry_equiv_pos_as_xyz
'x, y, z'
'-x, -y, -z'

loop_
_atom_site_type_symbol
_atom_site_label
_atom_site_fract_x
_atom_site_fract_y
_atom_site_fract_z
_atom_site_U_iso_or_equiv
_atom_site_adp_type
_atom_site_calc_flag
_atom_site_refinement_flags
_atom_site_occupancy
_atom_site_disorder_assembly
_atom_site_disorder_group
F F1 1.4043(6) 0.6359(8) 0.5099(4) 0.0544(16) Uani d . 1 . .
F F2 1.2203(6) 0.5658(6) 0.5835(4) 0.0440(14) Uani d . 1 . .
F F3 1.3067(6) 0.8005(6) 0.6046(3) 0.0444(14) Uani d . 1 . .
F F4 0.7444(5) 0.7621(5) 0.6107(3) 0.0313(11) Uani d . 1 . .
F F5 0.8916(5) 0.9772(5) 0.6216(3) 0.0352(12) Uani d . 1 . .
F F6 0.6421(5) 0.9568(6) 0.5959(3) 0.0357(12) Uani d . 1 . .
O O1 1.2216(6) 0.5258(7) 0.2147(4) 0.0298(13) Uani d . 1 . .
H H1O 1.2615 0.5781 0.1824 0.045 Uiso calc R 1 . .
N N1 1.0279(7) 0.7459(7) 0.5071(4) 0.0192(13) Uani d . 1 . .
N N2 0.9662(8) 0.3538(7) 0.1053(4) 0.0253(15) Uani d . 1 . .
H H1N 0.9283 0.4242 0.0810 0.030 Uiso calc R 1 . .
H H2N 1.0704 0.3526 0.0929 0.030 Uiso calc R 1 . .
C C1 1.1479(8) 0.6823(9) 0.4755(5) 0.0216(16) Uani d . 1 . .
C C2 1.1698(9) 0.6207(9) 0.3865(5) 0.0229(17) Uani d . 1 . .
H H2 1.2600 0.5738 0.3684 0.027 Uiso calc R 1 . .
C C3 1.0535(8) 0.6320(8) 0.3274(5) 0.0203(16) Uani d . 1 . .
C C4 0.9256(8) 0.7103(8) 0.3568(5) 0.0175(15) Uani d . 1 . .
C C5 0.8083(8) 0.7384(8) 0.3013(5) 0.0184(15) Uani d . 1 . .
H H5 0.8148 0.7064 0.2403 0.022 Uiso calc R 1 . .
C C6 0.6856(9) 0.8109(9) 0.3343(5) 0.0243(17) Uani d . 1 . .
H H6 0.6084 0.8298 0.2960 0.029 Uiso calc R 1 . .
C C7 0.6721(9) 0.8581(9) 0.4245(5) 0.0257(17) Uani d . 1 . .
H H7 0.5838 0.9052 0.4461 0.031 Uiso calc R 1 . .
C C8 0.7842(9) 0.8372(8) 0.4816(5) 0.0221(16) Uani d . 1 . .
C C9 0.9155(8) 0.7627(8) 0.4485(5) 0.0191(15) Uani d . 1 . .
C C10 1.2703(9) 0.6709(9) 0.5419(5) 0.0259(17) Uani d . 1 . .
C C11 0.7672(9) 0.8840(9) 0.5768(5) 0.0261(18) Uani d . 1 . .
C C12 1.0672(8) 0.5601(8) 0.2328(5) 0.0222(17) Uani d . 1 . .
H H12 1.0380 0.6303 0.1981 0.027 Uiso calc R 1 . .
C C13 0.9577(9) 0.4048(9) 0.2023(5) 0.0231(17) Uani d . 1 . .
H H13 0.8468 0.4208 0.2157 0.028 Uiso calc R 1 . .
C C14 0.8746(10) 0.1981(10) 0.0636(6) 0.0317(19) Uani d . 1 . .
H H14A 0.8919 0.1690 0.0009 0.038 Uiso calc R 1 . .
H H14B 0.7603 0.2011 0.0700 0.038 Uiso calc R 1 . .
C C15 0.9281(10) 0.0804(10) 0.1060(6) 0.0308(19) Uani d . 1 . .
H H15A 0.8642 -0.0204 0.0801 0.037 Uiso calc R 1 . .
H H15B 1.0401 0.0713 0.0951 0.037 Uiso calc R 1 . .
C C16 0.9102(10) 0.1257(10) 0.2019(6) 0.0317(19) Uani d . 1 . .
H H16A 0.9485 0.0493 0.2285 0.038 Uiso calc R 1 . .
H H16B 0.7971 0.1274 0.2129 0.038 Uiso calc R 1 . .
C C17 1.0039(9) 0.2834(9) 0.2434(5) 0.0241(17) Uani d . 1 . .
H H17A 0.9859 0.3127 0.3060 0.029 Uiso calc R 1 . .
H H17B 1.1180 0.2781 0.2377 0.029 Uiso calc R 1 . .
Sn Sn 0.5000 0.5000 1.0000 0.0191(3) Uani d S 1 . .
Cl Cl1 0.2014(2) 0.3929(2) 0.94923(12) 0.0246(4) Uani d . 1 . .
Cl Cl2 0.5841(2) 0.2788(2) 0.88282(13) 0.0306(5) Uani d . 1 . .
C C18 0.5166(8) 0.6443(8) 0.9137(5) 0.0193(16) Uani d . 1 . .
C C19 0.5741(9) 0.7987(8) 0.9438(5) 0.0228(17) Uani d . 1 . .
H H19 0.6049 0.8408 1.0036 0.027 Uiso calc R 1 . .
C C20 0.5871(9) 0.8925(9) 0.8875(6) 0.0291(19) Uani d . 1 . .
H H20 0.6235 0.9987 0.9091 0.035 Uiso calc R 1 . .
C C21 0.5471(10) 0.8308(10) 0.7998(6) 0.0308(19) Uani d . 1 . .
H H21 0.5603 0.8944 0.7611 0.037 Uiso calc R 1 . .
C C22 0.4875(9) 0.6764(9) 0.7677(5) 0.0271(18) Uani d . 1 . .
H H22 0.4569 0.6345 0.7078 0.033 Uiso calc R 1 . .
C C23 0.4740(8) 0.5857(9) 0.8251(5) 0.0234(17) Uani d . 1 . .
H H23 0.4346 0.4801 0.8037 0.028 Uiso calc R 1 . .

loop_
_atom_site_aniso_label
_atom_site_aniso_U_11
_atom_site_aniso_U_22
_atom_site_aniso_U_33
_atom_site_aniso_U_12
_atom_site_aniso_U_13
_atom_site_aniso_U_23
F1 0.027(3) 0.093(5) 0.047(3) 0.027(3) -0.001(2) 0.016(3)
F2 0.042(3) 0.039(3) 0.054(3) -0.006(2) -0.018(3) 0.028(3)
F3 0.050(3) 0.035(3) 0.043(3) 0.001(2) -0.025(2) 0.006(2)
F4 0.033(3) 0.032(3) 0.030(3) 0.009(2) 0.005(2) 0.008(2)
F5 0.032(3) 0.031(3) 0.035(3) 0.001(2) -0.001(2) -0.004(2)
F6 0.032(3) 0.042(3) 0.034(3) 0.022(2) 0.008(2) 0.002(2)
O1 0.026(3) 0.038(3) 0.034(3) 0.013(3) 0.015(2) 0.018(3)
N1 0.017(3) 0.013(3) 0.024(3) -0.001(2) 0.002(3) 0.002(3)
N2 0.030(4) 0.026(4) 0.023(4) 0.011(3) 0.007(3) 0.008(3)
C1 0.017(4) 0.023(4) 0.027(4) 0.001(3) 0.007(3) 0.009(3)
C2 0.020(4) 0.019(4) 0.028(4) 0.004(3) -0.002(3) 0.004(3)
C3 0.021(4) 0.012(4) 0.026(4) -0.005(3) 0.005(3) 0.004(3)
C4 0.021(4) 0.011(3) 0.022(4) 0.000(3) 0.006(3) 0.006(3)
C5 0.022(4) 0.013(4) 0.020(4) 0.000(3) -0.001(3) 0.004(3)
C6 0.031(4) 0.023(4) 0.023(4) 0.007(3) 0.000(3) 0.010(3)
C7 0.027(4) 0.019(4) 0.034(5) 0.011(3) 0.003(3) 0.009(3)
C8 0.028(4) 0.010(4) 0.026(4) 0.002(3) 0.002(3) -0.001(3)
C9 0.019(4) 0.013(4) 0.024(4) 0.001(3) -0.003(3) 0.004(3)
C10 0.024(4) 0.027(4) 0.027(4) 0.005(3) 0.001(3) 0.005(4)
C11 0.028(4) 0.022(4) 0.029(4) 0.001(3) -0.001(3) 0.011(3)
C12 0.018(4) 0.019(4) 0.031(4) 0.015(3) 0.007(3) 0.002(3)
C13 0.024(4) 0.024(4) 0.021(4) 0.007(3) 0.013(3) 0.002(3)
C14 0.031(4) 0.029(5) 0.028(5) 0.007(4) -0.001(4) -0.006(4)
C15 0.026(4) 0.027(5) 0.036(5) 0.000(3) -0.006(4) 0.004(4)
C16 0.031(4) 0.033(5) 0.039(5) 0.015(4) 0.004(4) 0.017(4)
C17 0.022(4) 0.026(4) 0.023(4) 0.001(3) -0.001(3) 0.006(3)
Sn 0.0219(4) 0.0159(4) 0.0223(4) 0.0064(3) 0.0051(3) 0.0081(3)
Cl1 0.0218(9) 0.0258(10) 0.0282(10) 0.0037(7) 0.0014(8) 0.0104(8)
Cl2 0.0438(12) 0.0208(10) 0.0316(11) 0.0129(9) 0.0151(9) 0.0090(9)
C18 0.011(3) 0.022(4) 0.029(4) 0.007(3) 0.007(3) 0.012(3)
C19 0.027(4) 0.016(4) 0.029(4) 0.009(3) 0.007(3) 0.008(3)
C20 0.023(4) 0.021(4) 0.048(6) 0.005(3) 0.013(4) 0.016(4)
C21 0.033(5) 0.040(5) 0.030(5) 0.019(4) 0.007(4) 0.022(4)
C22 0.024(4) 0.031(5) 0.026(4) 0.008(3) 0.004(3) 0.006(4)
C23 0.019(4) 0.025(4) 0.029(4) 0.010(3) 0.007(3) 0.007(3)

loop_
_atom_type_symbol
_atom_type_description
_atom_type_scat_dispersion_real
_atom_type_scat_dispersion_imag
_atom_type_scat_source
C C 0.0033 0.0016 'International Tables Vol C Tables 4.2.6.8 and 6.1.1.4'
H H 0.0000 0.0000 'International Tables Vol C Tables 4.2.6.8 and 6.1.1.4'
Cl Cl 0.1484 0.1585 'International Tables Vol C Tables 4.2.6.8 and 6.1.1.4'
F F 0.0171 0.0103 'International Tables Vol C Tables 4.2.6.8 and 6.1.1.4'
N N 0.0061 0.0033 'International Tables Vol C Tables 4.2.6.8 and 6.1.1.4'
O O 0.0106 0.0060 'International Tables Vol C Tables 4.2.6.8 and 6.1.1.4'
Sn Sn -0.6537 1.4246 'International Tables Vol C Tables 4.2.6.8 and 6.1.1.4'

loop_
_geom_angle_atom_site_label_1
_geom_angle_atom_site_label_2
_geom_angle_atom_site_label_3
_geom_angle_site_symmetry_1
_geom_angle_site_symmetry_3
_geom_angle
_geom_angle_publ_flag
C12 O1 H1O . . 109.5 ?
C1 N1 C9 . . 116.8(6) ?
C14 N2 C13 . . 114.1(6) ?
C14 N2 H1N . . 108.7 ?
C13 N2 H1N . . 108.7 ?
C14 N2 H2N . . 108.7 ?
C13 N2 H2N . . 108.7 ?
H1N N2 H2N . . 107.6 ?
N1 C1 C2 . . 126.4(7) ?
N1 C1 C10 . . 114.9(7) ?
C2 C1 C10 . . 118.7(6) ?
C3 C2 C1 . . 116.9(7) ?
C3 C2 H2 . . 121.5 ?
C1 C2 H2 . . 121.5 ?
C2 C3 C4 . . 119.8(7) ?
C2 C3 C12 . . 118.7(7) ?
C4 C3 C12 . . 121.6(7) ?
C5 C4 C3 . . 124.0(7) ?
C5 C4 C9 . . 118.7(6) ?
C3 C4 C9 . . 117.3(7) ?
C6 C5 C4 . . 120.8(7) ?
C6 C5 H5 . . 119.6 ?
C4 C5 H5 . . 119.6 ?
C5 C6 C7 . . 120.8(7) ?
C5 C6 H6 . . 119.6 ?
C7 C6 H6 . . 119.6 ?
C8 C7 C6 . . 121.1(7) ?
C8 C7 H7 . . 119.4 ?
C6 C7 H7 . . 119.4 ?
C7 C8 C9 . . 119.2(7) ?
C7 C8 C11 . . 120.8(7) ?
C9 C8 C11 . . 120.0(7) ?
N1 C9 C4 . . 122.6(6) ?
N1 C9 C8 . . 118.0(7) ?
C4 C9 C8 . . 119.4(6) ?
F1 C10 F2 . . 106.4(7) ?
F1 C10 F3 . . 106.4(7) ?
F2 C10 F3 . . 104.6(7) ?
F1 C10 C1 . . 114.0(7) ?
F2 C10 C1 . . 112.1(6) ?
F3 C10 C1 . . 112.6(6) ?
F5 C11 F6 . . 106.3(6) ?
F5 C11 F4 . . 106.7(6) ?
F6 C11 F4 . . 105.9(6) ?
F5 C11 C8 . . 113.8(6) ?
F6 C11 C8 . . 111.7(6) ?
F4 C11 C8 . . 111.8(6) ?
O1 C12 C3 . . 112.3(6) ?
O1 C12 C13 . . 105.2(6) ?
C3 C12 C13 . . 111.0(6) ?
O1 C12 H12 . . 109.4 ?
C3 C12 H12 . . 109.4 ?
C13 C12 H12 . . 109.4 ?
N2 C13 C17 . . 110.0(6) ?
N2 C13 C12 . . 106.0(6) ?
C17 C13 C12 . . 113.8(6) ?
N2 C13 H13 . . 109.0 ?
C17 C13 H13 . . 109.0 ?
C12 C13 H13 . . 109.0 ?
N2 C14 C15 . . 110.0(7) ?
N2 C14 H14A . . 109.7 ?
C15 C14 H14A . . 109.7 ?
N2 C14 H14B . . 109.7 ?
C15 C14 H14B . . 109.7 ?
H14A C14 H14B . . 108.2 ?
C16 C15 C14 . . 110.8(7) ?
C16 C15 H15A . . 109.5 ?
C14 C15 H15A . . 109.5 ?
C16 C15 H15B . . 109.5 ?
C14 C15 H15B . . 109.5 ?
H15A C15 H15B . . 108.1 ?
C15 C16 C17 . . 110.7(7) ?
C15 C16 H16A . . 109.5 ?
C17 C16 H16A . . 109.5 ?
C15 C16 H16B . . 109.5 ?
C17 C16 H16B . . 109.5 ?
H16A C16 H16B . . 108.1 ?
C13 C17 C16 . . 112.4(6) ?
C13 C17 H17A . . 109.1 ?
C16 C17 H17A . . 109.1 ?
C13 C17 H17B . . 109.1 ?
C16 C17 H17B . . 109.1 ?
H17A C17 H17B . . 107.9 ?
C18 Sn C18 2_667 . 180.0 ?
C18 Sn Cl2 2_667 2_667 91.2(2) ?
C18 Sn Cl2 . 2_667 88.8(2) ?
C18 Sn Cl2 2_667 . 88.8(2) ?
C18 Sn Cl2 . . 91.2(2) ?
Cl2 Sn Cl2 2_667 . 180.0 ?
C18 Sn Cl1 2_667 2_667 92.46(19) ?
C18 Sn Cl1 . 2_667 87.54(19) ?
Cl2 Sn Cl1 2_667 2_667 89.46(6) ?
Cl2 Sn Cl1 . 2_667 90.54(6) ?
C18 Sn Cl1 2_667 . 87.54(19) ?
C18 Sn Cl1 . . 92.46(19) ?
Cl2 Sn Cl1 2_667 . 90.54(6) ?
Cl2 Sn Cl1 . . 89.46(6) ?
Cl1 Sn Cl1 2_667 . 180.0 ?
C19 C18 C23 . . 118.1(7) ?
C19 C18 Sn . . 120.6(6) ?
C23 C18 Sn . . 121.2(6) ?
C18 C19 C20 . . 120.8(8) ?
C18 C19 H19 . . 119.6 ?
C20 C19 H19 . . 119.6 ?
C21 C20 C19 . . 119.9(8) ?
C21 C20 H20 . . 120.1 ?
C19 C20 H20 . . 120.1 ?
C20 C21 C22 . . 120.7(8) ?
C20 C21 H21 . . 119.6 ?
C22 C21 H21 . . 119.6 ?
C23 C22 C21 . . 118.3(8) ?
C23 C22 H22 . . 120.8 ?
C21 C22 H22 . . 120.8 ?
C22 C23 C18 . . 122.2(7) ?
C22 C23 H23 . . 118.9 ?
C18 C23 H23 . . 118.9 ?

loop_
_geom_bond_atom_site_label_1
_geom_bond_atom_site_label_2
_geom_bond_site_symmetry_2
_geom_bond_distance
_geom_bond_publ_flag
F1 C10 . 1.314(9) ?
F2 C10 . 1.334(10) ?
F3 C10 . 1.336(9) ?
F4 C11 . 1.353(9) ?
F5 C11 . 1.333(9) ?
F6 C11 . 1.337(9) ?
O1 C12 . 1.419(8) ?
O1 H1O . 0.8400 ?
N1 C1 . 1.299(9) ?
N1 C9 . 1.373(10) ?
N2 C14 . 1.509(10) ?
N2 C13 . 1.509(10) ?
N2 H1N . 0.9200 ?
N2 H2N . 0.9200 ?
C1 C2 . 1.418(11) ?
C1 C10 . 1.502(11) ?
C2 C3 . 1.385(11) ?
C2 H2 . 0.9500 ?
C3 C4 . 1.414(10) ?
C3 C12 . 1.503(10) ?
C4 C5 . 1.411(10) ?
C4 C9 . 1.431(10) ?
C5 C6 . 1.363(11) ?
C5 H5 . 0.9500 ?
C6 C7 . 1.409(11) ?
C6 H6 . 0.9500 ?
C7 C8 . 1.369(11) ?
C7 H7 . 0.9500 ?
C8 C9 . 1.436(10) ?
C8 C11 . 1.490(11) ?
C12 C13 . 1.549(11) ?
C12 H12 . 1.0000 ?
C13 C17 . 1.515(11) ?
C13 H13 . 1.0000 ?
C14 C15 . 1.521(12) ?
C14 H14A . 0.9900 ?
C14 H14B . 0.9900 ?
C15 C16 . 1.501(12) ?
C15 H15A . 0.9900 ?
C15 H15B . 0.9900 ?
C16 C17 . 1.529(11) ?
C16 H16A . 0.9900 ?
C16 H16B . 0.9900 ?
C17 H17A . 0.9900 ?
C17 H17B . 0.9900 ?
Sn C18 2_667 2.135(7) ?
Sn C18 . 2.135(7) y
Sn Cl2 2_667 2.5804(19) ?
Sn Cl2 . 2.5804(19) y
Sn Cl1 2_667 2.6382(18) ?
Sn Cl1 . 2.6382(18) y
C18 C19 . 1.387(11) ?
C18 C23 . 1.399(11) ?
C19 C20 . 1.390(11) ?
C19 H19 . 0.9500 ?
C20 C21 . 1.385(12) ?
C20 H20 . 0.9500 ?
C21 C22 . 1.394(12) ?
C21 H21 . 0.9500 ?
C22 C23 . 1.383(11) ?
C22 H22 . 0.9500 ?
C23 H23 . 0.9500 ?

loop_
_geom_hbond_atom_site_label_D
_geom_hbond_atom_site_label_H
_geom_hbond_atom_site_label_A
_geom_hbond_site_symmetry_A
_geom_hbond_distance_DH
_geom_hbond_distance_HA
_geom_hbond_distance_DA
_geom_hbond_angle_DHA
N2 H2n O1 1_555 0.92 2.39 2.789(9) 106
N2 H1n Cl1 2_666 0.92 2.27 3.166(7) 166
N2 H2n Cl1 1_654 0.92 2.67 3.311(7) 127
O1 H1o Cl2 2_766 0.84 2.21 3.028(6) 167
C20 H20 Cl2 1_565 0.95 2.76 3.557(9) 142

loop_
_geom_torsion_atom_site_label_1
_geom_torsion_atom_site_label_2
_geom_torsion_atom_site_label_3
_geom_torsion_atom_site_label_4
_geom_torsion_site_symmetry_1
_geom_torsion_site_symmetry_2
_geom_torsion_site_symmetry_3
_geom_torsion_site_symmetry_4
_geom_torsion
_geom_torsion_publ_flag
C9 N1 C1 C2 . . . . -3.9(11) ?
C9 N1 C1 C10 . . . . 178.1(6) ?
N1 C1 C2 C3 . . . . 1.4(11) ?
C10 C1 C2 C3 . . . . 179.3(7) ?
C1 C2 C3 C4 . . . . 3.6(10) ?
C1 C2 C3 C12 . . . . -176.4(6) ?
C2 C3 C4 C5 . . . . 174.8(7) ?
C12 C3 C4 C5 . . . . -5.1(11) ?
C2 C3 C4 C9 . . . . -5.6(10) ?
C12 C3 C4 C9 . . . . 174.4(6) ?
C3 C4 C5 C6 . . . . 178.1(7) ?
C9 C4 C5 C6 . . . . -1.4(10) ?
C4 C5 C6 C7 . . . . -0.7(11) ?
C5 C6 C7 C8 . . . . 2.2(12) ?
C6 C7 C8 C9 . . . . -1.4(11) ?
C6 C7 C8 C11 . . . . -178.5(7) ?
C1 N1 C9 C4 . . . . 1.4(10) ?
C1 N1 C9 C8 . . . . -178.0(6) ?
C5 C4 C9 N1 . . . . -177.2(7) ?
C3 C4 C9 N1 . . . . 3.2(10) ?
C5 C4 C9 C8 . . . . 2.1(10) ?
C3 C4 C9 C8 . . . . -177.4(6) ?
C7 C8 C9 N1 . . . . 178.7(7) ?
C11 C8 C9 N1 . . . . -4.2(10) ?
C7 C8 C9 C4 . . . . -0.7(10) ?
C11 C8 C9 C4 . . . . 176.4(7) ?
N1 C1 C10 F1 . . . . -166.8(7) ?
C2 C1 C10 F1 . . . . 15.1(10) ?
N1 C1 C10 F2 . . . . 72.2(9) ?
C2 C1 C10 F2 . . . . -106.0(8) ?
N1 C1 C10 F3 . . . . -45.4(9) ?
C2 C1 C10 F3 . . . . 136.4(7) ?
C7 C8 C11 F5 . . . . -125.8(8) ?
C9 C8 C11 F5 . . . . 57.1(9) ?
C7 C8 C11 F6 . . . . -5.4(10) ?
C9 C8 C11 F6 . . . . 177.6(6) ?
C7 C8 C11 F4 . . . . 113.1(8) ?
C9 C8 C11 F4 . . . . -63.9(9) ?
C2 C3 C12 O1 . . . . -16.4(9) ?
C4 C3 C12 O1 . . . . 163.5(6) ?
C2 C3 C12 C13 . . . . 100.9(7) ?
C4 C3 C12 C13 . . . . -79.1(8) ?
C14 N2 C13 C17 . . . . 52.8(8) ?
C14 N2 C13 C12 . . . . 176.3(6) ?
O1 C12 C13 N2 . . . . -65.2(7) ?
C3 C12 C13 N2 . . . . 173.1(6) ?
O1 C12 C13 C17 . . . . 55.8(8) ?
C3 C12 C13 C17 . . . . -65.9(8) ?
C13 N2 C14 C15 . . . . -55.2(9) ?
N2 C14 C15 C16 . . . . 56.7(9) ?
C14 C15 C16 C17 . . . . -57.5(9) ?
N2 C13 C17 C16 . . . . -52.3(8) ?
C12 C13 C17 C16 . . . . -171.1(6) ?
C15 C16 C17 C13 . . . . 56.0(9) ?
Cl2 Sn C18 C19 2_667 . . . 37.8(5) ?
Cl2 Sn C18 C19 . . . . -142.2(5) ?
Cl1 Sn C18 C19 2_667 . . . -51.7(5) ?
Cl1 Sn C18 C19 . . . . 128.3(5) ?
Cl2 Sn C18 C23 2_667 . . . -143.9(5) ?
Cl2 Sn C18 C23 . . . . 36.1(5) ?
Cl1 Sn C18 C23 2_667 . . . 126.6(5) ?
Cl1 Sn C18 C23 . . . . -53.4(5) ?
C23 C18 C19 C20 . . . . 0.7(10) ?
Sn C18 C19 C20 . . . . 179.1(5) ?
C18 C19 C20 C21 . . . . -2.0(11) ?
C19 C20 C21 C22 . . . . 2.6(12) ?
C20 C21 C22 C23 . . . . -1.9(11) ?
C21 C22 C23 C18 . . . . 0.6(11) ?
C19 C18 C23 C22 . . . . 0.0(10) ?
Sn C18 C23 C22 . . . . -178.4(5) ?
